data_4066511
loop_
_publ_author_name
'Fliedel, Christophe'
'Braunstein, Pierre'

_publ_section_title
;
 Thioether-Functionalized N-Heterocyclic Carbenes: Mono- and Bis-(S,CNHC)
 Palladium Complexes, Catalytic C&#x2212;C Coupling, and Characterization
 of a Unique Ag4I4(S,CNHC)2Planar Cluster&#x2020;
;
_journal_issue 21
_journal_name_full Organometallics
_journal_page_first 5614
_journal_paper_doi 10.1021/om100500y
_journal_volume 29
_journal_year 2010
_chemical_compound_source 'synthesis as described'
_chemical_formula_moiety 'C15 H20 Cl2 N2 Pd S'
_chemical_formula_sum 'C15 H20 Cl2 N2 Pd S'
_chemical_formula_weight 437.69
_chemical_name_systematic
;
 ?
;
_space_group_IT_number 2
_symmetry_cell_setting triclinic
_symmetry_Int_Tables_number 2
_symmetry_space_group_name_Hall '-P 1'
_symmetry_space_group_name_H-M 'P -1'
_atom_sites_solution_hydrogens geom
_atom_sites_solution_primary direct
_atom_sites_solution_secondary difmap
_audit_creation_date 2009-04-20T22:35:22-00:00
_audit_creation_method 'WinGX routine CIF_UPDATE'
_cell_angle_alpha 91.079(4)
_cell_angle_beta 101.680(4)
_cell_angle_gamma 112.159(4)
_cell_formula_units_Z 2
_cell_length_a 8.1019(6)
_cell_length_b 9.1229(6)
_cell_length_c 12.9251(8)
_cell_measurement_reflns_used 2192
_cell_measurement_temperature 173(2)
_cell_measurement_theta_max 27.103
_cell_measurement_theta_min 0.998
_cell_measurement_wavelength 0.71073
_cell_volume 861.66(11)
_computing_cell_refinement 'HKL Scalepack (Otwinowski & Minor 1997)'
_computing_data_collection 'Collect (Bruker AXS BV, 1997-2004)'
_computing_data_reduction 'HKL Denzo and Scalepack (Otwinowski & Minor 1997)'
_computing_molecular_graphics 'Ortep-3 for Windows (Farrugia, 1997)'
_computing_publication_material 'WinGX publication routines (Farrugia, 1999)'
_computing_structure_refinement 'SHELXL-97 (Sheldrick, 1997)'
_diffrn_ambient_temperature 173(2)
_diffrn_measured_fraction_theta_full 0.992
_diffrn_measured_fraction_theta_max 0.992
_diffrn_radiation_monochromator graphite
_diffrn_radiation_probe x-ray
_diffrn_radiation_type MoK\a
_diffrn_radiation_wavelength 0.71073
_diffrn_reflns_av_R_equivalents 0.0256
_diffrn_reflns_av_unetI/netI 0.061
_diffrn_reflns_limit_h_max 10
_diffrn_reflns_limit_h_min -9
_diffrn_reflns_limit_k_max 11
_diffrn_reflns_limit_k_min -11
_diffrn_reflns_limit_l_max 16
_diffrn_reflns_limit_l_min -16
_diffrn_reflns_number 5387
_diffrn_reflns_theta_full 27.12
_diffrn_reflns_theta_max 27.12
_diffrn_reflns_theta_min 1.62
_exptl_absorpt_coefficient_mu 1.502
_exptl_absorpt_correction_type none
_exptl_crystal_colour colourless
_exptl_crystal_density_diffrn 1.687
_exptl_crystal_density_method 'not measured'
_exptl_crystal_description prism
_exptl_crystal_F_000 440
_exptl_crystal_size_max 0.15
_exptl_crystal_size_mid 0.1
_exptl_crystal_size_min 0.1
_refine_diff_density_max 1.259
_refine_diff_density_min -1.362
_refine_diff_density_rms 0.267
_refine_ls_extinction_method none
_refine_ls_goodness_of_fit_ref 1.14
_refine_ls_hydrogen_treatment constr
_refine_ls_matrix_type full
_refine_ls_number_parameters 191
_refine_ls_number_reflns 3789
_refine_ls_number_restraints 0
_refine_ls_restrained_S_all 1.14
_refine_ls_R_factor_all 0.0641
_refine_ls_R_factor_gt 0.0394
_refine_ls_shift/su_max 0.001
_refine_ls_shift/su_mean 0
_refine_ls_structure_factor_coef Fsqd
_refine_ls_weighting_details 'calc w=1/[\s^2^(Fo^2^)+(0.0622P)^2^+0.0000P] where P=(Fo^2^+2Fc^2^)/3'
_refine_ls_weighting_scheme calc
_refine_ls_wR_factor_gt 0.0948
_refine_ls_wR_factor_ref 0.1233
_reflns_number_gt 2952
_reflns_number_total 3789
_reflns_threshold_expression >2sigma(I)
_cod_data_source_file om100500y_si_002.cif
_cod_data_source_block Flied33
_cod_original_cell_volume 861.66(10)
_cod_database_code 4066511

loop_
_symmetry_equiv_pos_as_xyz
'x, y, z'
'-x, -y, -z'

loop_
_atom_site_label
_atom_site_type_symbol
_atom_site_fract_x
_atom_site_fract_y
_atom_site_fract_z
_atom_site_U_iso_or_equiv
_atom_site_adp_type
_atom_site_occupancy
_atom_site_symmetry_multiplicity
_atom_site_calc_flag
_atom_site_refinement_flags
Pd1 Pd 0.03759(4) 0.11359(4) 0.36786(3) 0.01987(14) Uani 1 1 d .
S1 S -0.23806(15) -0.04091(13) 0.25931(9) 0.0237(3) Uani 1 1 d .
Cl1 Cl 0.14159(15) -0.08417(13) 0.32219(9) 0.0263(3) Uani 1 1 d .
Cl2 Cl 0.30779(15) 0.25635(13) 0.49261(9) 0.0262(3) Uani 1 1 d .
N1 N -0.2223(5) 0.2567(4) 0.3977(3) 0.0212(8) Uani 1 1 d .
N2 N 0.0153(5) 0.4364(4) 0.3626(3) 0.0231(8) Uani 1 1 d .
C1 C -0.0559(6) 0.2828(5) 0.3812(3) 0.0200(9) Uani 1 1 d .
C2 C -0.1074(6) 0.5063(5) 0.3683(4) 0.0263(10) Uani 1 1 d .
H2 H -0.0901 0.6115 0.3588 0.032 Uiso 1 1 calc R
C3 C -0.2559(6) 0.3944(5) 0.3900(3) 0.0253(10) Uani 1 1 d .
H3 H -0.3614 0.4067 0.3982 0.03 Uiso 1 1 calc R
C4 C -0.3528(6) 0.1000(5) 0.4101(3) 0.0227(10) Uani 1 1 d .
H4A H -0.4559 0.1109 0.4316 0.027 Uiso 1 1 calc R
H4B H -0.2949 0.0534 0.4656 0.027 Uiso 1 1 calc R
C5 C -0.4203(6) -0.0088(6) 0.3080(4) 0.0277(11) Uani 1 1 d .
H5A H -0.4833 0.0361 0.254 0.033 Uiso 1 1 calc R
H5B H -0.5082 -0.1108 0.3191 0.033 Uiso 1 1 calc R
C6 C -0.2416(6) 0.0458(6) 0.1361(4) 0.0290(11) Uani 1 1 d .
C7 C -0.2592(7) 0.1890(6) 0.1224(4) 0.0361(12) Uani 1 1 d .
H7 H -0.2761 0.244 0.178 0.043 Uiso 1 1 calc R
C8 C -0.2517(8) 0.2511(7) 0.0253(4) 0.0441(14) Uani 1 1 d .
H8 H -0.2659 0.3467 0.0152 0.053 Uiso 1 1 calc R
C9 C -0.2229(8) 0.1697(8) -0.0565(4) 0.0472(15) Uani 1 1 d .
H9 H -0.214 0.2126 -0.1208 0.057 Uiso 1 1 calc R
C10 C -0.2076(8) 0.0270(8) -0.0429(4) 0.0452(15) Uani 1 1 d .
H10 H -0.1902 -0.0277 -0.0984 0.054 Uiso 1 1 calc R
C11 C -0.2177(7) -0.0371(7) 0.0534(4) 0.0391(13) Uani 1 1 d .
H11 H -0.2086 -0.1349 0.0622 0.047 Uiso 1 1 calc R
C12 C 0.1968(6) 0.5203(5) 0.3392(4) 0.0256(10) Uani 1 1 d .
H12A H 0.2902 0.5165 0.3981 0.031 Uiso 1 1 calc R
H12B H 0.2165 0.6312 0.3333 0.031 Uiso 1 1 calc R
C13 C 0.2179(7) 0.4499(6) 0.2378(4) 0.0323(12) Uani 1 1 d .
H13A H 0.1266 0.4557 0.1784 0.039 Uiso 1 1 calc R
H13B H 0.1968 0.3386 0.243 0.039 Uiso 1 1 calc R
C14 C 0.4074(7) 0.5376(6) 0.2175(4) 0.0350(12) Uani 1 1 d .
H14A H 0.4169 0.6409 0.1954 0.042 Uiso 1 1 calc R
H14B H 0.498 0.555 0.2833 0.042 Uiso 1 1 calc R
C15 C 0.4492(8) 0.4479(7) 0.1335(5) 0.0511(16) Uani 1 1 d .
H15A H 0.445 0.3473 0.1563 0.077 Uiso 1 1 calc R
H15B H 0.569 0.509 0.1227 0.077 Uiso 1 1 calc R
H15C H 0.3602 0.4304 0.0681 0.077 Uiso 1 1 calc R

loop_
_atom_site_aniso_label
_atom_site_aniso_U_11
_atom_site_aniso_U_22
_atom_site_aniso_U_33
_atom_site_aniso_U_23
_atom_site_aniso_U_13
_atom_site_aniso_U_12
Pd1 0.0177(2) 0.0187(2) 0.0249(2) 0.00200(14) 0.00566(15) 0.00847(15)
S1 0.0184(6) 0.0221(6) 0.0298(6) -0.0023(5) 0.0052(5) 0.0074(5)
Cl1 0.0259(6) 0.0238(6) 0.0335(6) 0.0012(5) 0.0085(5) 0.0138(5)
Cl2 0.0203(6) 0.0238(6) 0.0326(6) -0.0029(5) -0.0002(5) 0.0099(5)
N1 0.023(2) 0.0203(19) 0.0236(19) 0.0023(16) 0.0062(16) 0.0111(16)
N2 0.022(2) 0.0183(19) 0.030(2) 0.0038(16) 0.0072(17) 0.0088(16)
C1 0.016(2) 0.019(2) 0.025(2) 0.0026(18) 0.0020(18) 0.0083(18)
C2 0.032(3) 0.021(2) 0.031(3) 0.003(2) 0.008(2) 0.015(2)
C3 0.026(3) 0.030(3) 0.029(2) 0.003(2) 0.008(2) 0.020(2)
C4 0.017(2) 0.025(2) 0.025(2) 0.0026(19) 0.0065(19) 0.0065(19)
C5 0.020(2) 0.029(3) 0.034(3) 0.002(2) 0.008(2) 0.009(2)
C6 0.016(2) 0.035(3) 0.029(3) -0.003(2) 0.002(2) 0.005(2)
C7 0.040(3) 0.042(3) 0.027(3) 0.000(2) 0.003(2) 0.020(3)
C8 0.050(4) 0.048(3) 0.034(3) 0.006(3) 0.002(3) 0.023(3)
C9 0.040(3) 0.072(4) 0.028(3) 0.008(3) 0.005(3) 0.021(3)
C10 0.043(3) 0.068(4) 0.030(3) -0.004(3) 0.010(3) 0.027(3)
C11 0.033(3) 0.042(3) 0.042(3) -0.005(3) 0.007(3) 0.014(3)
C12 0.020(2) 0.020(2) 0.035(3) 0.005(2) 0.008(2) 0.0051(19)
C13 0.032(3) 0.030(3) 0.032(3) 0.003(2) 0.012(2) 0.006(2)
C14 0.036(3) 0.035(3) 0.037(3) 0.006(2) 0.012(2) 0.015(2)
C15 0.056(4) 0.057(4) 0.052(4) 0.004(3) 0.026(3) 0.027(3)

loop_
_atom_type_symbol
_atom_type_description
_atom_type_scat_dispersion_real
_atom_type_scat_dispersion_imag
_atom_type_scat_source
Pd Pd -0.9988 1.0072 'International Tables Vol C Tables 4.2.6.8 and 6.1.1.4'
S S 0.1246 0.1234 'International Tables Vol C Tables 4.2.6.8 and 6.1.1.4'
Cl Cl 0.1484 0.1585 'International Tables Vol C Tables 4.2.6.8 and 6.1.1.4'
N N 0.0061 0.0033 'International Tables Vol C Tables 4.2.6.8 and 6.1.1.4'
H H 0 0 'International Tables Vol C Tables 4.2.6.8 and 6.1.1.4'
C C 0.0033 0.0016 'International Tables Vol C Tables 4.2.6.8 and 6.1.1.4'

loop_
_geom_angle_atom_site_label_1
_geom_angle_atom_site_label_2
_geom_angle_atom_site_label_3
_geom_angle
C1 Pd1 S1 88.99(13)
C1 Pd1 Cl2 91.89(13)
S1 Pd1 Cl2 174.10(4)
C1 Pd1 Cl1 170.75(12)
S1 Pd1 Cl1 86.55(4)
Cl2 Pd1 Cl1 93.38(4)
C6 S1 C5 103.4(2)
C6 S1 Pd1 105.37(15)
C5 S1 Pd1 108.83(16)
C1 N1 C3 110.2(4)
C1 N1 C4 123.4(4)
C3 N1 C4 126.1(4)
C1 N2 C2 109.9(3)
C1 N2 C12 126.0(4)
C2 N2 C12 124.1(4)
N1 C1 N2 106.0(4)
N1 C1 Pd1 124.0(3)
N2 C1 Pd1 129.5(3)
C3 C2 N2 107.1(4)
C3 C2 H2 126.4
N2 C2 H2 126.4
C2 C3 N1 106.8(4)
C2 C3 H3 126.6
N1 C3 H3 126.6
N1 C4 C5 111.3(3)
N1 C4 H4A 109.4
C5 C4 H4A 109.4
N1 C4 H4B 109.4
C5 C4 H4B 109.4
H4A C4 H4B 108
C4 C5 S1 113.7(3)
C4 C5 H5A 108.8
S1 C5 H5A 108.8
C4 C5 H5B 108.8
S1 C5 H5B 108.8
H5A C5 H5B 107.7
C7 C6 C11 120.3(5)
C7 C6 S1 123.7(4)
C11 C6 S1 115.9(4)
C6 C7 C8 119.8(5)
C6 C7 H7 120.1
C8 C7 H7 120.1
C9 C8 C7 119.7(6)
C9 C8 H8 120.2
C7 C8 H8 120.2
C10 C9 C8 120.2(5)
C10 C9 H9 119.9
C8 C9 H9 119.9
C9 C10 C11 120.4(5)
C9 C10 H10 119.8
C11 C10 H10 119.8
C6 C11 C10 119.5(5)
C6 C11 H11 120.3
C10 C11 H11 120.3
N2 C12 C13 113.1(4)
N2 C12 H12A 109
C13 C12 H12A 109
N2 C12 H12B 109
C13 C12 H12B 109
H12A C12 H12B 107.8
C12 C13 C14 111.5(4)
C12 C13 H13A 109.3
C14 C13 H13A 109.3
C12 C13 H13B 109.3
C14 C13 H13B 109.3
H13A C13 H13B 108
C15 C14 C13 112.8(5)
C15 C14 H14A 109
C13 C14 H14A 109
C15 C14 H14B 109
C13 C14 H14B 109
H14A C14 H14B 107.8
C14 C15 H15A 109.5
C14 C15 H15B 109.5
H15A C15 H15B 109.5
C14 C15 H15C 109.5
H15A C15 H15C 109.5
H15B C15 H15C 109.5

loop_
_geom_bond_atom_site_label_1
_geom_bond_atom_site_label_2
_geom_bond_distance
Pd1 C1 1.978(4)
Pd1 S1 2.2858(12)
Pd1 Cl2 2.3301(12)
Pd1 Cl1 2.3709(12)
S1 C6 1.791(5)
S1 C5 1.832(5)
N1 C1 1.340(5)
N1 C3 1.384(5)
N1 C4 1.457(5)
N2 C1 1.346(5)
N2 C2 1.381(6)
N2 C12 1.476(5)
C2 C3 1.337(6)
C2 H2 0.93
C3 H3 0.93
C4 C5 1.508(6)
C4 H4A 0.97
C4 H4B 0.97
C5 H5A 0.97
C5 H5B 0.97
C6 C7 1.378(7)
C6 C11 1.384(7)
C7 C8 1.390(7)
C7 H7 0.93
C8 C9 1.387(8)
C8 H8 0.93
C9 C10 1.366(8)
C9 H9 0.93
C10 C11 1.389(8)
C10 H10 0.93
C11 H11 0.93
C12 C13 1.517(6)
C12 H12A 0.97
C12 H12B 0.97
C13 C14 1.520(6)
C13 H13A 0.97
C13 H13B 0.97
C14 C15 1.513(7)
C14 H14A 0.97
C14 H14B 0.97
C15 H15A 0.96
C15 H15B 0.96
C15 H15C 0.96
